data_7038944
loop_
_publ_author_name
'Wang, Wen-Min'
'Qiao, Wan-Zhen'
'Zhang, Hong-Xia'
'Wang, Shi-Yu'
'Nie, Yao-Yao'
'Chen, Hong-Man'
'Liu, Zhen'
'Gao, Hong-Ling'
'Cui, Jian-Zhong'
'Zhao, Bin'

_publ_section_title
;
 Structures and magnetic properties of several phenoxo-O bridged dinuclear
 lanthanide complexes: Dy derivatives displaying substituent dependent
 magnetic relaxation behavior.
;
_journal_issue 19
_journal_name_full 'Dalton transactions (Cambridge, England : 2003)'
_journal_page_first 8182
_journal_page_last 8191
_journal_paper_doi 10.1039/c6dt00220j
_journal_volume 45
_journal_year 2016
_chemical_formula_sum 'C96 H74 Ho2 N4 O12'
_chemical_formula_weight 1805.45
_chemical_name_systematic
; 
 ? 
;
_space_group_IT_number 14
_symmetry_cell_setting monoclinic
_symmetry_space_group_name_Hall '-P 2yn'
_symmetry_space_group_name_H-M 'P 1 21/n 1'
_atom_sites_solution_hydrogens geom
_atom_sites_solution_primary direct
_atom_sites_solution_secondary difmap
_audit_creation_method SHELXL-97
_audit_update_record
;
2016-01-03 deposited with the CCDC.
2016-04-04 downloaded from the CCDC.
;
_cell_angle_alpha 90.00
_cell_angle_beta 100.838(3)
_cell_angle_gamma 90.00
_cell_formula_units_Z 2
_cell_length_a 11.4279(13)
_cell_length_b 17.0871(17)
_cell_length_c 20.256(2)
_cell_measurement_reflns_used 12150
_cell_measurement_temperature 113(2)
_cell_measurement_theta_max 27.5
_cell_measurement_theta_min 3.1
_cell_volume 3884.8(7)
_computing_cell_refinement 'CrystalClear-SM Expert 2.1 b42'
_computing_data_collection 'CrystalClear-SM Expert 2.1 b42 (Rigaku, 2015)'
_computing_data_reduction 'CrystalClear-SM Expert 2.1 b42'
_computing_molecular_graphics 'CrystalStructure 4.1'
_computing_publication_material 'CrystalStructure 4.1 (Rigaku, 2014)'
_computing_structure_refinement 'SHELXL-97 (Sheldrick, 1997)'
_computing_structure_solution 'SHELXS-97 (Sheldrick, 1990)'
_diffrn_ambient_temperature 113(2)
_diffrn_detector_area_resol_mean 5.814
_diffrn_measured_fraction_theta_full 0.988
_diffrn_measured_fraction_theta_max 0.988
_diffrn_measurement_device_type 'Rigaku XtaLAB P200'
_diffrn_measurement_method '\w and \f scans'
_diffrn_radiation_monochromator multilayer
_diffrn_radiation_source 'rotating anode'
_diffrn_radiation_type MoK\a
_diffrn_radiation_wavelength 0.71073
_diffrn_reflns_av_R_equivalents 0.0246
_diffrn_reflns_av_sigmaI/netI 0.0182
_diffrn_reflns_limit_h_max 14
_diffrn_reflns_limit_h_min -12
_diffrn_reflns_limit_k_max 22
_diffrn_reflns_limit_k_min -22
_diffrn_reflns_limit_l_max 24
_diffrn_reflns_limit_l_min -26
_diffrn_reflns_number 39123
_diffrn_reflns_theta_full 27.55
_diffrn_reflns_theta_max 27.55
_diffrn_reflns_theta_min 3.05
_diffrn_standards_decay_% 0
_diffrn_standards_interval_count 0
_diffrn_standards_interval_time 0
_diffrn_standards_number 0
_exptl_absorpt_coefficient_mu 2.091
_exptl_absorpt_correction_T_max 0.7875
_exptl_absorpt_correction_T_min 0.6798
_exptl_absorpt_correction_type multi-scan
_exptl_absorpt_process_details 'REQAB (Rigaku, 1998)'
_exptl_crystal_colour Colorless
_exptl_crystal_density_diffrn 1.543
_exptl_crystal_density_method 'not measured'
_exptl_crystal_description Prism
_exptl_crystal_F_000 1816
_exptl_crystal_size_max 0.20
_exptl_crystal_size_mid 0.18
_exptl_crystal_size_min 0.12
_refine_diff_density_max 0.964
_refine_diff_density_min -0.332
_refine_diff_density_rms 0.062
_refine_ls_extinction_method none
_refine_ls_goodness_of_fit_ref 1.069
_refine_ls_hydrogen_treatment constr
_refine_ls_matrix_type full
_refine_ls_number_parameters 515
_refine_ls_number_reflns 8872
_refine_ls_number_restraints 0
_refine_ls_restrained_S_all 1.069
_refine_ls_R_factor_all 0.0255
_refine_ls_R_factor_gt 0.0222
_refine_ls_shift/su_max 0.006
_refine_ls_shift/su_mean 0.000
_refine_ls_structure_factor_coef Fsqd
_refine_ls_weighting_details 'calc w=1/[\s^2^(Fo^2^)+(0.0252P)^2^+2.9184P] where P=(Fo^2^+2Fc^2^)/3'
_refine_ls_weighting_scheme calc
_refine_ls_wR_factor_gt 0.0545
_refine_ls_wR_factor_ref 0.0557
_reflns_number_gt 8093
_reflns_number_total 8872
_reflns_threshold_expression >2sigma(I)
_cod_data_source_file c6dt00220j2.cif
_cod_data_source_block shelx
_cod_depositor_comments
;
The following automatic conversions were performed:

'_symmetry_cell_setting' value 'Monoclinic' changed to 'monoclinic'
according to
/usr/data/users/saulius/crontab/automatic-downloads/rss-feeds/RSC/lib/dictionaries/cif_core.dic
dictionary named 'cif_core.dic' version 2.4.2 from 2011-04-26.

'_exptl_absorpt_correction_type' value 'MULTI-SCAN' changed to
'multi-scan' according to
/usr/data/users/saulius/crontab/automatic-downloads/rss-feeds/RSC/lib/dictionaries/cif_core.dic
dictionary named 'cif_core.dic' version 2.4.2 from 2011-04-26.

'_refine_ls_hydrogen_treatment' value 'CONSTR' changed to 'constr'
according to
/usr/data/users/saulius/crontab/automatic-downloads/rss-feeds/RSC/lib/dictionaries/cif_core.dic
dictionary named 'cif_core.dic' version 2.4.2 from 2011-04-26.

Automatic conversion script
Id: cif_fix_values 4268 2015-11-12 08:31:59Z antanas 

 Adding full bibliography for 7038938--7038946.cif.
;
_cod_original_cell_volume 3884.9(7)
_cod_original_sg_symbol_H-M P2(1)/n
_cod_database_code 7038944

loop_
_symmetry_equiv_pos_as_xyz
'x, y, z'
'-x+1/2, y+1/2, -z+1/2'
'-x, -y, -z'
'x-1/2, -y-1/2, z-1/2'

loop_
_atom_site_label
_atom_site_type_symbol
_atom_site_fract_x
_atom_site_fract_y
_atom_site_fract_z
_atom_site_U_iso_or_equiv
_atom_site_adp_type
_atom_site_occupancy
_atom_site_symmetry_multiplicity
_atom_site_calc_flag
_atom_site_refinement_flags
Ho1 Ho 0.381001(8) 0.919268(5) 0.989734(5) 0.02288(4) Uani 1 1 d .
O1 O 0.41886(13) 1.05473(8) 0.97265(8) 0.0266(3) Uani 1 1 d .
O2 O 0.14516(18) 0.53195(11) 1.06488(11) 0.0501(5) Uani 1 1 d .
O3 O 0.36615(15) 0.93741(9) 0.87583(8) 0.0335(4) Uani 1 1 d .
O4 O 0.44613(13) 0.80713(8) 0.94377(8) 0.0282(3) Uani 1 1 d .
O5 O 0.39979(13) 0.83831(8) 1.08191(7) 0.0285(3) Uani 1 1 d .
O6 O 0.31872(14) 0.98709(9) 1.07491(8) 0.0319(3) Uani 1 1 d .
N1 N 0.19759(15) 0.99143(10) 0.94307(9) 0.0270(4) Uani 1 1 d .
N2 N 0.17805(16) 0.83903(10) 0.97491(9) 0.0296(4) Uani 1 1 d .
C1 C 0.21141(19) 1.06703(12) 0.92655(11) 0.0272(4) Uani 1 1 d .
C2 C 0.32906(19) 1.09999(12) 0.94338(11) 0.0264(4) Uani 1 1 d .
C3 C 0.3414(2) 1.17790(12) 0.92770(12) 0.0313(5) Uani 1 1 d .
H3 H 0.4172 1.2022 0.9401 0.038 Uiso 1 1 calc R
C4 C 0.2450(2) 1.22196(13) 0.89390(13) 0.0362(5) Uani 1 1 d .
H4 H 0.2578 1.2749 0.8829 0.043 Uiso 1 1 calc R
C5 C 0.1330(2) 1.19112(14) 0.87633(13) 0.0368(5) Uani 1 1 d .
H5 H 0.0695 1.2220 0.8527 0.044 Uiso 1 1 calc R
C6 C 0.1131(2) 1.11322(14) 0.89363(12) 0.0330(5) Uani 1 1 d .
C7 C 0.0002(2) 1.07654(15) 0.88124(15) 0.0441(6) Uani 1 1 d .
H7 H -0.0679 1.1050 0.8599 0.053 Uiso 1 1 calc R
C8 C -0.0116(2) 1.00082(16) 0.89972(15) 0.0465(7) Uani 1 1 d .
H8 H -0.0877 0.9765 0.8921 0.056 Uiso 1 1 calc R
C9 C 0.0904(2) 0.95904(13) 0.93035(13) 0.0340(5) Uani 1 1 d .
C10 C 0.0836(2) 0.87710(13) 0.95007(13) 0.0358(5) Uani 1 1 d .
H10 H 0.0082 0.8519 0.9444 0.043 Uiso 1 1 calc R
C11 C 0.1634(2) 0.76066(12) 0.99758(12) 0.0327(5) Uani 1 1 d .
C12 C 0.0673(2) 0.73875(15) 1.02684(15) 0.0449(6) Uani 1 1 d .
H12 H 0.0074 0.7761 1.0307 0.054 Uiso 1 1 calc R
C13 C 0.0577(3) 0.66313(16) 1.05050(16) 0.0499(7) Uani 1 1 d .
H13 H -0.0078 0.6491 1.0708 0.060 Uiso 1 1 calc R
C14 C 0.1450(2) 0.60803(15) 1.04419(14) 0.0424(6) Uani 1 1 d .
C15 C 0.2416(2) 0.63059(14) 1.01554(13) 0.0387(5) Uani 1 1 d .
H15 H 0.3019 0.5936 1.0116 0.046 Uiso 1 1 calc R
C16 C 0.2505(2) 0.70590(14) 0.99293(13) 0.0359(5) Uani 1 1 d .
H16 H 0.3173 0.7204 0.9739 0.043 Uiso 1 1 calc R
C17 C 0.0447(3) 0.50386(18) 1.09077(16) 0.0548(7) Uani 1 1 d .
H17A H -0.0291 0.5096 1.0566 0.066 Uiso 1 1 calc R
H17B H 0.0355 0.5339 1.1313 0.066 Uiso 1 1 calc R
C18 C 0.0678(3) 0.41875(17) 1.10815(18) 0.0637(9) Uani 1 1 d .
H18A H 0.0814 0.3903 1.0682 0.096 Uiso 1 1 calc R
H18B H -0.0012 0.3964 1.1237 0.096 Uiso 1 1 calc R
H18C H 0.1384 0.4142 1.1438 0.096 Uiso 1 1 calc R
C19 C 0.3043(2) 1.01961(16) 0.76053(14) 0.0445(6) Uani 1 1 d .
H19 H 0.3098 1.0455 0.8025 0.053 Uiso 1 1 calc R
C20 C 0.2592(3) 1.05935(19) 0.70160(16) 0.0556(8) Uani 1 1 d .
H20 H 0.2353 1.1124 0.7034 0.067 Uiso 1 1 calc R
C21 C 0.2492(3) 1.02276(19) 0.64121(16) 0.0605(9) Uani 1 1 d .
H21 H 0.2166 1.0498 0.6010 0.073 Uiso 1 1 calc R
C22 C 0.2861(3) 0.94697(19) 0.63853(15) 0.0574(8) Uani 1 1 d .
H22 H 0.2794 0.9215 0.5963 0.069 Uiso 1 1 calc R
C23 C 0.3333(3) 0.90694(16) 0.69719(13) 0.0463(6) Uani 1 1 d .
H23 H 0.3601 0.8546 0.6946 0.056 Uiso 1 1 calc R
C24 C 0.3416(2) 0.94211(14) 0.75887(12) 0.0325(5) Uani 1 1 d .
C25 C 0.37919(19) 0.89966(13) 0.82425(11) 0.0279(4) Uani 1 1 d .
C26 C 0.4225(2) 0.82318(13) 0.82659(12) 0.0333(5) Uani 1 1 d .
H26 H 0.4301 0.7986 0.7855 0.040 Uiso 1 1 calc R
C27 C 0.45492(18) 0.78117(12) 0.88585(11) 0.0274(4) Uani 1 1 d .
C28 C 0.5041(2) 0.69982(13) 0.88412(12) 0.0324(5) Uani 1 1 d .
C29 C 0.5119(3) 0.66123(15) 0.82460(15) 0.0478(7) Uani 1 1 d .
H29 H 0.4850 0.6866 0.7828 0.057 Uiso 1 1 calc R
C30 C 0.5585(3) 0.58641(16) 0.82547(18) 0.0571(8) Uani 1 1 d .
H30 H 0.5626 0.5609 0.7843 0.069 Uiso 1 1 calc R
C31 C 0.5982(3) 0.54912(17) 0.88463(18) 0.0598(9) Uani 1 1 d .
H31 H 0.6315 0.4982 0.8849 0.072 Uiso 1 1 calc R
C32 C 0.5901(3) 0.58544(17) 0.94429(19) 0.0678(11) Uani 1 1 d .
H32 H 0.6161 0.5590 0.9857 0.081 Uiso 1 1 calc R
C33 C 0.5439(3) 0.66075(15) 0.94397(15) 0.0508(7) Uani 1 1 d .
H33 H 0.5395 0.6857 0.9854 0.061 Uiso 1 1 calc R
C34 C 0.4740(2) 0.70875(14) 1.16066(13) 0.0363(5) Uani 1 1 d .
H34 H 0.4379 0.7004 1.1150 0.044 Uiso 1 1 calc R
C35 C 0.5262(2) 0.64629(15) 1.19926(14) 0.0424(6) Uani 1 1 d .
H35 H 0.5254 0.5956 1.1800 0.051 Uiso 1 1 calc R
C36 C 0.5794(2) 0.65793(16) 1.26576(14) 0.0441(6) Uani 1 1 d .
H36 H 0.6142 0.6151 1.2924 0.053 Uiso 1 1 calc R
C37 C 0.5817(3) 0.73152(17) 1.29313(14) 0.0470(6) Uani 1 1 d .
H37 H 0.6196 0.7398 1.3385 0.056 Uiso 1 1 calc R
C38 C 0.5290(2) 0.79384(15) 1.25494(12) 0.0384(5) Uani 1 1 d .
H38 H 0.5304 0.8444 1.2746 0.046 Uiso 1 1 calc R
C39 C 0.4741(2) 0.78335(13) 1.18824(12) 0.0304(5) Uani 1 1 d .
C40 C 0.41781(19) 0.84961(12) 1.14517(11) 0.0277(4) Uani 1 1 d .
C41 C 0.3882(2) 0.91883(13) 1.17522(12) 0.0330(5) Uani 1 1 d .
H41 H 0.4018 0.9216 1.2229 0.040 Uiso 1 1 calc R
C42 C 0.33943(18) 0.98423(13) 1.13821(12) 0.0284(4) Uani 1 1 d .
C43 C 0.30843(19) 1.05697(14) 1.17267(12) 0.0311(5) Uani 1 1 d .
C44 C 0.2998(3) 1.05967(18) 1.23973(14) 0.0473(7) Uani 1 1 d .
H44 H 0.3132 1.0136 1.2664 0.057 Uiso 1 1 calc R
C45 C 0.2716(3) 1.1297(2) 1.26862(16) 0.0595(9) Uani 1 1 d .
H45 H 0.2673 1.1314 1.3150 0.071 Uiso 1 1 calc R
C46 C 0.2501(3) 1.19617(18) 1.23035(17) 0.0538(8) Uani 1 1 d .
H46 H 0.2311 1.2437 1.2502 0.065 Uiso 1 1 calc R
C47 C 0.2562(2) 1.19389(15) 1.16330(16) 0.0456(6) Uani 1 1 d .
H47 H 0.2400 1.2397 1.1366 0.055 Uiso 1 1 calc R
C48 C 0.2858(2) 1.12478(13) 1.13444(14) 0.0362(5) Uani 1 1 d .
H48 H 0.2906 1.1238 1.0881 0.043 Uiso 1 1 calc R

loop_
_atom_site_aniso_label
_atom_site_aniso_U_11
_atom_site_aniso_U_22
_atom_site_aniso_U_33
_atom_site_aniso_U_23
_atom_site_aniso_U_13
_atom_site_aniso_U_12
Ho1 0.02377(5) 0.01785(5) 0.02566(6) 0.00064(3) 0.00115(4) 0.00138(3)
O1 0.0233(7) 0.0192(6) 0.0344(8) 0.0031(6) -0.0021(6) 0.0023(5)
O2 0.0530(11) 0.0335(9) 0.0650(13) 0.0057(9) 0.0145(10) -0.0068(8)
O3 0.0444(9) 0.0263(7) 0.0292(8) 0.0021(6) 0.0051(7) 0.0064(7)
O4 0.0326(8) 0.0220(7) 0.0296(8) 0.0016(6) 0.0047(6) 0.0042(6)
O5 0.0326(8) 0.0243(7) 0.0272(8) 0.0004(6) 0.0023(6) -0.0003(6)
O6 0.0358(8) 0.0276(8) 0.0307(8) -0.0013(6) 0.0020(7) 0.0058(6)
N1 0.0253(9) 0.0246(8) 0.0294(9) -0.0011(7) 0.0010(7) 0.0011(7)
N2 0.0319(9) 0.0239(9) 0.0321(10) -0.0029(7) 0.0036(8) -0.0013(7)
C1 0.0280(10) 0.0251(10) 0.0273(11) -0.0008(8) 0.0020(8) 0.0044(8)
C2 0.0266(10) 0.0221(9) 0.0290(11) 0.0006(8) 0.0015(8) 0.0044(8)
C3 0.0312(11) 0.0239(10) 0.0373(12) 0.0037(9) 0.0023(9) 0.0031(8)
C4 0.0392(13) 0.0235(10) 0.0447(14) 0.0089(9) 0.0051(11) 0.0073(9)
C5 0.0334(12) 0.0330(12) 0.0409(13) 0.0079(10) -0.0007(10) 0.0107(9)
C6 0.0284(11) 0.0319(11) 0.0363(13) 0.0017(9) -0.0004(9) 0.0072(9)
C7 0.0274(12) 0.0394(13) 0.0595(17) 0.0050(12) -0.0069(11) 0.0078(10)
C8 0.0250(11) 0.0403(13) 0.0682(19) 0.0034(13) -0.0071(12) -0.0007(10)
C9 0.0271(11) 0.0292(11) 0.0425(13) -0.0018(10) -0.0011(10) 0.0003(9)
C10 0.0282(11) 0.0292(11) 0.0479(14) -0.0021(10) 0.0016(10) -0.0046(9)
C11 0.0366(12) 0.0220(10) 0.0393(12) -0.0045(9) 0.0066(10) -0.0046(9)
C12 0.0445(14) 0.0346(13) 0.0580(17) -0.0029(12) 0.0159(13) -0.0001(11)
C13 0.0474(15) 0.0401(14) 0.0665(19) 0.0010(13) 0.0213(14) -0.0063(12)
C14 0.0472(15) 0.0316(12) 0.0477(15) -0.0006(11) 0.0069(12) -0.0060(11)
C15 0.0436(14) 0.0316(12) 0.0407(14) -0.0045(10) 0.0076(11) -0.0004(10)
C16 0.0370(13) 0.0323(12) 0.0391(13) -0.0011(10) 0.0091(10) -0.0029(9)
C17 0.0601(18) 0.0490(16) 0.0553(18) 0.0056(14) 0.0109(14) -0.0169(14)
C18 0.084(2) 0.0475(17) 0.058(2) 0.0083(14) 0.0076(17) -0.0233(16)
C19 0.0483(15) 0.0422(14) 0.0396(14) 0.0091(11) -0.0004(12) 0.0067(11)
C20 0.0585(18) 0.0481(16) 0.0535(18) 0.0182(14) -0.0068(14) 0.0036(13)
C21 0.068(2) 0.0598(19) 0.0454(17) 0.0204(14) -0.0103(15) -0.0135(16)
C22 0.080(2) 0.0548(17) 0.0325(14) 0.0033(13) -0.0033(14) -0.0125(16)
C23 0.0645(18) 0.0379(13) 0.0338(13) -0.0004(11) 0.0024(12) -0.0103(12)
C24 0.0298(11) 0.0329(11) 0.0316(12) 0.0030(9) -0.0023(9) -0.0090(9)
C25 0.0233(10) 0.0297(10) 0.0291(11) 0.0003(9) 0.0008(8) -0.0050(8)
C26 0.0366(12) 0.0334(11) 0.0289(12) -0.0039(9) 0.0038(9) 0.0027(9)
C27 0.0237(10) 0.0230(10) 0.0347(12) -0.0034(8) 0.0033(9) -0.0020(8)
C28 0.0304(11) 0.0256(10) 0.0407(13) -0.0047(9) 0.0052(10) 0.0000(8)
C29 0.0688(19) 0.0287(12) 0.0474(16) -0.0061(11) 0.0148(14) 0.0035(12)
C30 0.076(2) 0.0347(14) 0.063(2) -0.0143(13) 0.0189(17) 0.0073(13)
C31 0.0588(18) 0.0317(13) 0.082(2) -0.0172(15) -0.0052(16) 0.0150(13)
C32 0.086(2) 0.0369(15) 0.065(2) -0.0089(14) -0.0244(18) 0.0274(15)
C33 0.0657(18) 0.0317(13) 0.0467(16) -0.0085(11) -0.0104(14) 0.0162(12)
C34 0.0453(14) 0.0307(11) 0.0327(12) 0.0043(9) 0.0062(10) 0.0007(10)
C35 0.0522(15) 0.0300(12) 0.0464(15) 0.0070(11) 0.0127(12) 0.0041(11)
C36 0.0470(15) 0.0434(14) 0.0433(15) 0.0165(12) 0.0122(12) 0.0153(11)
C37 0.0542(16) 0.0524(16) 0.0326(13) 0.0070(12) 0.0038(12) 0.0160(13)
C38 0.0438(14) 0.0371(12) 0.0333(13) 0.0014(10) 0.0045(11) 0.0098(10)
C39 0.0306(11) 0.0306(11) 0.0311(12) 0.0042(9) 0.0088(9) 0.0025(8)
C40 0.0258(10) 0.0278(10) 0.0291(11) 0.0012(8) 0.0046(8) -0.0016(8)
C41 0.0355(12) 0.0346(12) 0.0285(11) -0.0029(9) 0.0048(9) 0.0027(9)
C42 0.0214(10) 0.0292(11) 0.0344(12) -0.0050(9) 0.0044(8) -0.0005(8)
C43 0.0205(10) 0.0337(11) 0.0380(13) -0.0080(9) 0.0024(9) 0.0018(8)
C44 0.0516(16) 0.0494(15) 0.0404(15) -0.0039(12) 0.0073(12) 0.0188(13)
C45 0.069(2) 0.067(2) 0.0431(16) -0.0139(15) 0.0116(15) 0.0271(16)
C46 0.0454(16) 0.0471(16) 0.070(2) -0.0226(15) 0.0124(14) 0.0110(12)
C47 0.0397(14) 0.0315(12) 0.0690(19) -0.0065(12) 0.0189(13) 0.0029(10)
C48 0.0332(12) 0.0289(11) 0.0488(15) -0.0066(10) 0.0135(11) -0.0017(9)

loop_
_atom_type_symbol
_atom_type_description
_atom_type_scat_dispersion_real
_atom_type_scat_dispersion_imag
_atom_type_scat_source
C C 0.0033 0.0016 'International Tables Vol C Tables 4.2.6.8 and 6.1.1.4'
H H 0.0000 0.0000 'International Tables Vol C Tables 4.2.6.8 and 6.1.1.4'
N N 0.0061 0.0033 'International Tables Vol C Tables 4.2.6.8 and 6.1.1.4'
O O 0.0106 0.0060 'International Tables Vol C Tables 4.2.6.8 and 6.1.1.4'
Ho Ho -0.2175 4.6783 'International Tables Vol C Tables 4.2.6.8 and 6.1.1.4'

loop_
_geom_angle_atom_site_label_1
_geom_angle_atom_site_label_2
_geom_angle_atom_site_label_3
_geom_angle
_geom_angle_site_symmetry_1
_geom_angle_site_symmetry_3
O6 Ho1 O5 71.88(5) . .
O6 Ho1 O3 135.16(5) . .
O5 Ho1 O3 150.70(5) . .
O6 Ho1 O4 152.58(5) . .
O5 Ho1 O4 80.83(5) . .
O3 Ho1 O4 71.15(5) . .
O6 Ho1 O1 94.72(6) . 3_677
O5 Ho1 O1 84.98(5) . 3_677
O3 Ho1 O1 100.73(6) . 3_677
O4 Ho1 O1 85.34(5) . 3_677
O6 Ho1 O1 73.19(6) . .
O5 Ho1 O1 135.02(5) . .
O3 Ho1 O1 72.90(5) . .
O4 Ho1 O1 131.50(5) . .
O1 Ho1 O1 70.57(6) 3_677 .
O6 Ho1 N1 71.00(6) . .
O5 Ho1 N1 123.74(6) . .
O3 Ho1 N1 69.56(6) . .
O4 Ho1 N1 125.12(6) . .
O1 Ho1 N1 138.39(5) 3_677 .
O1 Ho1 N1 67.91(5) . .
O6 Ho1 N2 87.60(6) . .
O5 Ho1 N2 74.24(6) . .
O3 Ho1 N2 93.31(6) . .
O4 Ho1 N2 82.38(6) . .
O1 Ho1 N2 157.27(5) 3_677 .
O1 Ho1 N2 131.26(5) . .
N1 Ho1 N2 63.51(6) . .
O6 Ho1 Ho1 82.50(4) . 3_677
O5 Ho1 Ho1 112.81(4) . 3_677
O3 Ho1 Ho1 85.93(4) . 3_677
O4 Ho1 Ho1 111.32(4) . 3_677
O1 Ho1 Ho1 35.96(3) 3_677 3_677
O1 Ho1 Ho1 34.61(3) . 3_677
N1 Ho1 Ho1 102.48(4) . 3_677
N2 Ho1 Ho1 165.05(4) . 3_677
C2 O1 Ho1 131.78(13) . 3_677
C2 O1 Ho1 118.76(13) . .
Ho1 O1 Ho1 109.43(5) 3_677 .
C14 O2 C17 118.5(2) . .
C25 O3 Ho1 139.81(14) . .
C27 O4 Ho1 138.16(13) . .
C40 O5 Ho1 134.27(13) . .
C42 O6 Ho1 135.92(14) . .
C9 N1 C1 119.89(19) . .
C9 N1 Ho1 123.69(14) . .
C1 N1 Ho1 116.31(14) . .
C10 N2 C11 117.3(2) . .
C10 N2 Ho1 115.80(15) . .
C11 N2 Ho1 126.57(14) . .
N1 C1 C6 121.6(2) . .
N1 C1 C2 117.60(18) . .
C6 C1 C2 120.8(2) . .
O1 C2 C3 123.9(2) . .
O1 C2 C1 119.06(18) . .
C3 C2 C1 117.02(19) . .
C2 C3 C4 121.6(2) . .
C2 C3 H3 119.2 . .
C4 C3 H3 119.2 . .
C5 C4 C3 122.1(2) . .
C5 C4 H4 118.9 . .
C3 C4 H4 118.9 . .
C4 C5 C6 119.2(2) . .
C4 C5 H5 120.4 . .
C6 C5 H5 120.4 . .
C5 C6 C7 124.1(2) . .
C5 C6 C1 119.2(2) . .
C7 C6 C1 116.6(2) . .
C8 C7 C6 120.5(2) . .
C8 C7 H7 119.7 . .
C6 C7 H7 119.7 . .
C7 C8 C9 119.1(2) . .
C7 C8 H8 120.5 . .
C9 C8 H8 120.5 . .
N1 C9 C8 122.2(2) . .
N1 C9 C10 116.3(2) . .
C8 C9 C10 121.5(2) . .
N2 C10 C9 120.6(2) . .
N2 C10 H10 119.7 . .
C9 C10 H10 119.7 . .
C16 C11 C12 118.8(2) . .
C16 C11 N2 118.7(2) . .
C12 C11 N2 122.4(2) . .
C13 C12 C11 121.1(2) . .
C13 C12 H12 119.5 . .
C11 C12 H12 119.5 . .
C12 C13 C14 119.4(3) . .
C12 C13 H13 120.3 . .
C14 C13 H13 120.3 . .
O2 C14 C15 115.8(2) . .
O2 C14 C13 125.0(2) . .
C15 C14 C13 119.2(2) . .
C16 C15 C14 120.8(2) . .
C16 C15 H15 119.6 . .
C14 C15 H15 119.6 . .
C15 C16 C11 120.7(2) . .
C15 C16 H16 119.6 . .
C11 C16 H16 119.6 . .
O2 C17 C18 106.9(3) . .
O2 C17 H17A 110.3 . .
C18 C17 H17A 110.3 . .
O2 C17 H17B 110.3 . .
C18 C17 H17B 110.3 . .
H17A C17 H17B 108.6 . .
C17 C18 H18A 109.5 . .
C17 C18 H18B 109.5 . .
H18A C18 H18B 109.5 . .
C17 C18 H18C 109.5 . .
H18A C18 H18C 109.5 . .
H18B C18 H18C 109.5 . .
C20 C19 C24 120.7(3) . .
C20 C19 H19 119.6 . .
C24 C19 H19 119.6 . .
C21 C20 C19 120.3(3) . .
C21 C20 H20 119.8 . .
C19 C20 H20 119.8 . .
C20 C21 C22 119.8(3) . .
C20 C21 H21 120.1 . .
C22 C21 H21 120.1 . .
C21 C22 C23 120.4(3) . .
C21 C22 H22 119.8 . .
C23 C22 H22 119.8 . .
C24 C23 C22 120.8(3) . .
C24 C23 H23 119.6 . .
C22 C23 H23 119.6 . .
C23 C24 C19 117.9(2) . .
C23 C24 C25 123.4(2) . .
C19 C24 C25 118.4(2) . .
O3 C25 C26 123.2(2) . .
O3 C25 C24 115.2(2) . .
C26 C25 C24 121.6(2) . .
C27 C26 C25 123.3(2) . .
C27 C26 H26 118.3 . .
C25 C26 H26 118.3 . .
O4 C27 C26 124.1(2) . .
O4 C27 C28 115.96(19) . .
C26 C27 C28 119.9(2) . .
C33 C28 C29 117.8(2) . .
C33 C28 C27 119.3(2) . .
C29 C28 C27 123.0(2) . .
C30 C29 C28 120.9(3) . .
C30 C29 H29 119.5 . .
C28 C29 H29 119.5 . .
C31 C30 C29 120.6(3) . .
C31 C30 H30 119.7 . .
C29 C30 H30 119.7 . .
C30 C31 C32 119.8(3) . .
C30 C31 H31 120.1 . .
C32 C31 H31 120.1 . .
C31 C32 C33 120.1(3) . .
C31 C32 H32 120.0 . .
C33 C32 H32 120.0 . .
C28 C33 C32 120.8(3) . .
C28 C33 H33 119.6 . .
C32 C33 H33 119.6 . .
C35 C34 C39 120.7(2) . .
C35 C34 H34 119.7 . .
C39 C34 H34 119.7 . .
C36 C35 C34 120.0(2) . .
C36 C35 H35 120.0 . .
C34 C35 H35 120.0 . .
C37 C36 C35 119.8(2) . .
C37 C36 H36 120.1 . .
C35 C36 H36 120.1 . .
C36 C37 C38 120.3(3) . .
C36 C37 H37 119.8 . .
C38 C37 H37 119.8 . .
C37 C38 C39 120.9(2) . .
C37 C38 H38 119.6 . .
C39 C38 H38 119.6 . .
C38 C39 C34 118.3(2) . .
C38 C39 C40 122.3(2) . .
C34 C39 C40 119.4(2) . .
O5 C40 C41 124.0(2) . .
O5 C40 C39 116.21(19) . .
C41 C40 C39 119.8(2) . .
C40 C41 C42 123.0(2) . .
C40 C41 H41 118.5 . .
C42 C41 H41 118.5 . .
O6 C42 C41 123.7(2) . .
O6 C42 C43 115.19(19) . .
C41 C42 C43 121.1(2) . .
C44 C43 C48 118.7(2) . .
C44 C43 C42 123.5(2) . .
C48 C43 C42 117.8(2) . .
C43 C44 C45 120.4(3) . .
C43 C44 H44 119.8 . .
C45 C44 H44 119.8 . .
C46 C45 C44 120.3(3) . .
C46 C45 H45 119.9 . .
C44 C45 H45 119.9 . .
C45 C46 C47 119.9(3) . .
C45 C46 H46 120.0 . .
C47 C46 H46 120.0 . .
C46 C47 C48 120.2(3) . .
C46 C47 H47 119.9 . .
C48 C47 H47 119.9 . .
C47 C48 C43 120.6(3) . .
C47 C48 H48 119.7 . .
C43 C48 H48 119.7 . .

loop_
_geom_bond_atom_site_label_1
_geom_bond_atom_site_label_2
_geom_bond_distance
_geom_bond_site_symmetry_2
Ho1 O6 2.2996(16) .
Ho1 O5 2.3011(15) .
Ho1 O3 2.3024(16) .
Ho1 O4 2.3136(14) .
Ho1 O1 2.3138(14) 3_677
Ho1 O1 2.3918(14) .
Ho1 N1 2.4621(17) .
Ho1 N2 2.6622(19) .
Ho1 Ho1 3.8415(3) 3_677
O1 C2 1.332(2) .
O1 Ho1 2.3138(14) 3_677
O2 C14 1.366(3) .
O2 C17 1.432(3) .
O3 C25 1.260(3) .
O4 C27 1.276(3) .
O5 C40 1.274(3) .
O6 C42 1.260(3) .
N1 C9 1.324(3) .
N1 C1 1.351(3) .
N2 C10 1.280(3) .
N2 C11 1.436(3) .
C1 C6 1.432(3) .
C1 C2 1.438(3) .
C2 C3 1.382(3) .
C3 C4 1.403(3) .
C3 H3 0.9500 .
C4 C5 1.368(3) .
C4 H4 0.9500 .
C5 C6 1.406(3) .
C5 H5 0.9500 .
C6 C7 1.413(3) .
C7 C8 1.361(4) .
C7 H7 0.9500 .
C8 C9 1.408(3) .
C8 H8 0.9500 .
C9 C10 1.462(3) .
C10 H10 0.9500 .
C11 C16 1.382(3) .
C11 C12 1.393(4) .
C12 C13 1.390(4) .
C12 H12 0.9500 .
C13 C14 1.395(4) .
C13 H13 0.9500 .
C14 C15 1.394(4) .
C15 C16 1.376(3) .
C15 H15 0.9500 .
C16 H16 0.9500 .
C17 C18 1.508(4) .
C17 H17A 0.9900 .
C17 H17B 0.9900 .
C18 H18A 0.9800 .
C18 H18B 0.9800 .
C18 H18C 0.9800 .
C19 C20 1.386(4) .
C19 C24 1.394(4) .
C19 H19 0.9500 .
C20 C21 1.359(5) .
C20 H20 0.9500 .
C21 C22 1.366(5) .
C21 H21 0.9500 .
C22 C23 1.389(4) .
C22 H22 0.9500 .
C23 C24 1.373(4) .
C23 H23 0.9500 .
C24 C25 1.500(3) .
C25 C26 1.395(3) .
C26 C27 1.388(3) .
C26 H26 0.9500 .
C27 C28 1.502(3) .
C28 C33 1.384(4) .
C28 C29 1.392(4) .
C29 C30 1.383(4) .
C29 H29 0.9500 .
C30 C31 1.358(5) .
C30 H30 0.9500 .
C31 C32 1.377(5) .
C31 H31 0.9500 .
C32 C33 1.391(3) .
C32 H32 0.9500 .
C33 H33 0.9500 .
C34 C35 1.390(3) .
C34 C39 1.392(3) .
C34 H34 0.9500 .
C35 C36 1.384(4) .
C35 H35 0.9500 .
C36 C37 1.372(4) .
C36 H36 0.9500 .
C37 C38 1.386(3) .
C37 H37 0.9500 .
C38 C39 1.390(3) .
C38 H38 0.9500 .
C39 C40 1.499(3) .
C40 C41 1.401(3) .
C41 C42 1.402(3) .
C41 H41 0.9500 .
C42 C43 1.500(3) .
C43 C44 1.381(4) .
C43 C48 1.391(3) .
C44 C45 1.397(4) .
C44 H44 0.9500 .
C45 C46 1.370(5) .
C45 H45 0.9500 .
C46 C47 1.373(4) .
C46 H46 0.9500 .
C47 C48 1.387(3) .
C47 H47 0.9500 .
C48 H48 0.9500 .

loop_
_geom_torsion_atom_site_label_1
_geom_torsion_atom_site_label_2
_geom_torsion_atom_site_label_3
_geom_torsion_atom_site_label_4
_geom_torsion
_geom_torsion_site_symmetry_1
_geom_torsion_site_symmetry_4
O6 Ho1 O1 C2 -80.34(15) . .
O5 Ho1 O1 C2 -120.71(15) . .
O3 Ho1 O1 C2 69.88(15) . .
O4 Ho1 O1 C2 113.53(15) . .
O1 Ho1 O1 C2 178.25(19) 3_677 .
N1 Ho1 O1 C2 -4.49(14) . .
N2 Ho1 O1 C2 -9.20(18) . .
Ho1 Ho1 O1 C2 178.25(19) 3_677 .
O6 Ho1 O1 Ho1 101.41(7) . 3_677
O5 Ho1 O1 Ho1 61.04(10) . 3_677
O3 Ho1 O1 Ho1 -108.37(7) . 3_677
O4 Ho1 O1 Ho1 -64.71(9) . 3_677
O1 Ho1 O1 Ho1 0.0 3_677 3_677
N1 Ho1 O1 Ho1 177.26(8) . 3_677
N2 Ho1 O1 Ho1 172.55(6) . 3_677
O6 Ho1 O3 C25 -165.1(2) . .
O5 Ho1 O3 C25 -12.1(3) . .
O4 Ho1 O3 C25 5.6(2) . .
O1 Ho1 O3 C25 86.9(2) 3_677 .
O1 Ho1 O3 C25 152.5(2) . .
N1 Ho1 O3 C25 -135.3(2) . .
N2 Ho1 O3 C25 -75.2(2) . .
Ho1 Ho1 O3 C25 119.8(2) 3_677 .
O6 Ho1 O4 C27 162.45(18) . .
O5 Ho1 O4 C27 168.1(2) . .
O3 Ho1 O4 C27 -3.3(2) . .
O1 Ho1 O4 C27 -106.3(2) 3_677 .
O1 Ho1 O4 C27 -47.5(2) . .
N1 Ho1 O4 C27 43.0(2) . .
N2 Ho1 O4 C27 92.9(2) . .
Ho1 Ho1 O4 C27 -80.9(2) 3_677 .
O6 Ho1 O5 C40 -28.20(19) . .
O3 Ho1 O5 C40 171.48(17) . .
O4 Ho1 O5 C40 154.5(2) . .
O1 Ho1 O5 C40 68.44(19) 3_677 .
O1 Ho1 O5 C40 12.5(2) . .
N1 Ho1 O5 C40 -79.1(2) . .
N2 Ho1 O5 C40 -120.9(2) . .
Ho1 Ho1 O5 C40 45.1(2) 3_677 .
O5 Ho1 O6 C42 25.6(2) . .
O3 Ho1 O6 C42 -167.96(19) . .
O4 Ho1 O6 C42 31.4(3) . .
O1 Ho1 O6 C42 -57.6(2) 3_677 .
O1 Ho1 O6 C42 -125.6(2) . .
N1 Ho1 O6 C42 162.5(2) . .
N2 Ho1 O6 C42 99.8(2) . .
Ho1 Ho1 O6 C42 -91.5(2) 3_677 .
O6 Ho1 N1 C9 -99.64(19) . .
O5 Ho1 N1 C9 -48.4(2) . .
O3 Ho1 N1 C9 102.13(19) . .
O4 Ho1 N1 C9 55.3(2) . .
O1 Ho1 N1 C9 -174.78(17) 3_677 .
O1 Ho1 N1 C9 -178.7(2) . .
N2 Ho1 N1 C9 -2.63(18) . .
Ho1 Ho1 N1 C9 -177.08(18) 3_677 .
O6 Ho1 N1 C1 84.27(16) . .
O5 Ho1 N1 C1 135.55(14) . .
O3 Ho1 N1 C1 -73.96(15) . .
O4 Ho1 N1 C1 -120.83(15) . .
O1 Ho1 N1 C1 9.1(2) 3_677 .
O1 Ho1 N1 C1 5.24(14) . .
N2 Ho1 N1 C1 -178.71(17) . .
Ho1 Ho1 N1 C1 6.83(16) 3_677 .
O6 Ho1 N2 C10 70.49(18) . .
O5 Ho1 N2 C10 142.34(18) . .
O3 Ho1 N2 C10 -64.62(18) . .
O4 Ho1 N2 C10 -135.09(18) . .
O1 Ho1 N2 C10 167.00(17) 3_677 .
O1 Ho1 N2 C10 5.4(2) . .
N1 Ho1 N2 C10 0.57(17) . .
Ho1 Ho1 N2 C10 22.0(3) 3_677 .
O6 Ho1 N2 C11 -103.24(18) . .
O5 Ho1 N2 C11 -31.40(17) . .
O3 Ho1 N2 C11 121.64(17) . .
O4 Ho1 N2 C11 51.17(17) . .
O1 Ho1 N2 C11 -6.7(3) 3_677 .
O1 Ho1 N2 C11 -168.30(16) . .
N1 Ho1 N2 C11 -173.17(19) . .
Ho1 Ho1 N2 C11 -151.71(14) 3_677 .
C9 N1 C1 C6 -1.8(3) . .
Ho1 N1 C1 C6 174.49(17) . .
C9 N1 C1 C2 178.1(2) . .
Ho1 N1 C1 C2 -5.7(3) . .
Ho1 O1 C2 C3 1.3(3) 3_677 .
Ho1 O1 C2 C3 -176.44(17) . .
Ho1 O1 C2 C1 -178.74(14) 3_677 .
Ho1 O1 C2 C1 3.5(3) . .
N1 C1 C2 O1 1.6(3) . .
C6 C1 C2 O1 -178.5(2) . .
N1 C1 C2 C3 -178.5(2) . .
C6 C1 C2 C3 1.4(3) . .
O1 C2 C3 C4 176.8(2) . .
C1 C2 C3 C4 -3.1(3) . .
C2 C3 C4 C5 1.9(4) . .
C3 C4 C5 C6 1.2(4) . .
C4 C5 C6 C7 176.6(3) . .
C4 C5 C6 C1 -2.7(4) . .
N1 C1 C6 C5 -178.7(2) . .
C2 C1 C6 C5 1.5(3) . .
N1 C1 C6 C7 2.0(3) . .
C2 C1 C6 C7 -177.9(2) . .
C5 C6 C7 C8 -179.8(3) . .
C1 C6 C7 C8 -0.5(4) . .
C6 C7 C8 C9 -1.1(5) . .
C1 N1 C9 C8 0.0(4) . .
Ho1 N1 C9 C8 -175.9(2) . .
C1 N1 C9 C10 -179.8(2) . .
Ho1 N1 C9 C10 4.2(3) . .
C7 C8 C9 N1 1.4(4) . .
C7 C8 C9 C10 -178.8(3) . .
C11 N2 C10 C9 175.6(2) . .
Ho1 N2 C10 C9 1.2(3) . .
N1 C9 C10 N2 -3.5(4) . .
C8 C9 C10 N2 176.6(3) . .
C10 N2 C11 C16 148.2(2) . .
Ho1 N2 C11 C16 -38.2(3) . .
C10 N2 C11 C12 -34.8(3) . .
Ho1 N2 C11 C12 138.9(2) . .
C16 C11 C12 C13 -0.6(4) . .
N2 C11 C12 C13 -177.7(2) . .
C11 C12 C13 C14 -0.7(5) . .
C17 O2 C14 C15 -176.1(2) . .
C17 O2 C14 C13 4.7(4) . .
C12 C13 C14 O2 -179.4(3) . .
C12 C13 C14 C15 1.4(4) . .
O2 C14 C15 C16 180.0(2) . .
C13 C14 C15 C16 -0.8(4) . .
C14 C15 C16 C11 -0.6(4) . .
C12 C11 C16 C15 1.3(4) . .
N2 C11 C16 C15 178.4(2) . .
C14 O2 C17 C18 178.9(3) . .
C24 C19 C20 C21 1.0(5) . .
C19 C20 C21 C22 -1.4(5) . .
C20 C21 C22 C23 0.3(5) . .
C21 C22 C23 C24 1.3(5) . .
C22 C23 C24 C19 -1.7(4) . .
C22 C23 C24 C25 173.2(3) . .
C20 C19 C24 C23 0.6(4) . .
C20 C19 C24 C25 -174.5(3) . .
Ho1 O3 C25 C26 -5.5(4) . .
Ho1 O3 C25 C24 172.99(16) . .
C23 C24 C25 O3 -170.5(2) . .
C19 C24 C25 O3 4.4(3) . .
C23 C24 C25 C26 8.0(4) . .
C19 C24 C25 C26 -177.2(2) . .
O3 C25 C26 C27 0.2(4) . .
C24 C25 C26 C27 -178.1(2) . .
Ho1 O4 C27 C26 1.1(3) . .
Ho1 O4 C27 C28 -178.98(14) . .
C25 C26 C27 O4 1.7(4) . .
C25 C26 C27 C28 -178.2(2) . .
O4 C27 C28 C33 -4.4(3) . .
C26 C27 C28 C33 175.5(2) . .
O4 C27 C28 C29 175.7(2) . .
C26 C27 C28 C29 -4.4(3) . .
C33 C28 C29 C30 -0.3(4) . .
C27 C28 C29 C30 179.7(3) . .
C28 C29 C30 C31 -0.4(5) . .
C29 C30 C31 C32 1.3(5) . .
C30 C31 C32 C33 -1.5(6) . .
C29 C28 C33 C32 0.0(5) . .
C27 C28 C33 C32 -179.9(3) . .
C31 C32 C33 C28 0.8(6) . .
C39 C34 C35 C36 -0.3(4) . .
C34 C35 C36 C37 -0.8(4) . .
C35 C36 C37 C38 1.3(4) . .
C36 C37 C38 C39 -0.7(4) . .
C37 C38 C39 C34 -0.4(4) . .
C37 C38 C39 C40 -179.1(2) . .
C35 C34 C39 C38 0.8(4) . .
C35 C34 C39 C40 179.6(2) . .
Ho1 O5 C40 C41 25.0(3) . .
Ho1 O5 C40 C39 -155.07(15) . .
C38 C39 C40 O5 161.5(2) . .
C34 C39 C40 O5 -17.1(3) . .
C38 C39 C40 C41 -18.5(3) . .
C34 C39 C40 C41 162.8(2) . .
O5 C40 C41 C42 -2.5(4) . .
C39 C40 C41 C42 177.6(2) . .
Ho1 O6 C42 C41 -19.0(3) . .
Ho1 O6 C42 C43 160.76(15) . .
C40 C41 C42 O6 -0.6(4) . .
C40 C41 C42 C43 179.6(2) . .
O6 C42 C43 C44 165.3(2) . .
C41 C42 C43 C44 -14.9(3) . .
O6 C42 C43 C48 -13.8(3) . .
C41 C42 C43 C48 166.0(2) . .
C48 C43 C44 C45 -1.5(4) . .
C42 C43 C44 C45 179.4(3) . .
C43 C44 C45 C46 1.2(5) . .
C44 C45 C46 C47 0.1(5) . .
C45 C46 C47 C48 -1.0(5) . .
C46 C47 C48 C43 0.7(4) . .
C44 C43 C48 C47 0.6(4) . .
C42 C43 C48 C47 179.7(2) . .
